data_2231254
loop_
_publ_author_name
'Swaminathan, K.'
'Sethusankar, K.'
'Murugan, G.'
'Bakthadoss, M.'

_publ_section_title
;
 (<i>E</i>)-2-(2-Formylphenoxymethyl)-3-phenylprop-2-enenitrile
;
_journal_coeditor_code PV2417
_journal_issue 8
_journal_name_full 'Acta Crystallographica Section E'
_journal_page_first o2000
_journal_paper_doi 10.1107/S1600536811025670
_journal_volume 67
_journal_year 2011
_chemical_formula_iupac 'C17 H13 N O2'
_chemical_formula_moiety 'C17 H13 N O2'
_chemical_formula_sum 'C17 H13 N O2'
_chemical_formula_weight 263.28
_chemical_name_systematic
;
(<i>E</i>)-2-(2-Formylphenoxymethyl)-3-phenylprop-2-enenitrile
;
_space_group_IT_number 2
_symmetry_cell_setting triclinic
_symmetry_space_group_name_Hall '-P 1'
_symmetry_space_group_name_H-M 'P -1'
_atom_sites_solution_hydrogens geom
_atom_sites_solution_primary direct
_atom_sites_solution_secondary difmap
_audit_creation_method SHELXL-97
_cell_angle_alpha 68.283(2)
_cell_angle_beta 73.432(2)
_cell_angle_gamma 79.804(2)
_cell_formula_units_Z 2
_cell_length_a 8.0157(4)
_cell_length_b 9.2589(4)
_cell_length_c 10.2348(5)
_cell_measurement_reflns_used 2628
_cell_measurement_temperature 293(2)
_cell_measurement_theta_max 25.97
_cell_measurement_theta_min 0.991
_cell_volume 674.20(6)
_computing_cell_refinement 'SAINT (Bruker, 2004)'
_computing_data_collection 'APEX2 (Bruker, 2004)'
_computing_data_reduction 'SAINT (Bruker, 2004)'
_computing_molecular_graphics 'ORTEP-3 (Farrugia, 1997) and Mercury (Macrae <i>et al.</i>, 2006)'
_computing_publication_material 'SHELXL97 (Sheldrick, 2008) and PLATON (Spek, 2009)'
_computing_structure_refinement 'SHELXL97 (Sheldrick, 2008)'
_computing_structure_solution 'SHELXS97 (Sheldrick, 2008)'
_diffrn_ambient_temperature 293(2)
_diffrn_measured_fraction_theta_full 0.991
_diffrn_measured_fraction_theta_max 0.991
_diffrn_measurement_device_type 'Bruker Kappa APEXII CCD'
_diffrn_measurement_method '\w scans'
_diffrn_radiation_monochromator graphite
_diffrn_radiation_source 'fine-focus sealed tube'
_diffrn_radiation_type MoK\a
_diffrn_radiation_wavelength 0.71073
_diffrn_reflns_av_R_equivalents 0.0229
_diffrn_reflns_av_sigmaI/netI 0.0168
_diffrn_reflns_limit_h_max 9
_diffrn_reflns_limit_h_min -9
_diffrn_reflns_limit_k_max 11
_diffrn_reflns_limit_k_min -11
_diffrn_reflns_limit_l_max 12
_diffrn_reflns_limit_l_min -12
_diffrn_reflns_number 12600
_diffrn_reflns_theta_full 25.97
_diffrn_reflns_theta_max 25.97
_diffrn_reflns_theta_min 2.64
_diffrn_standards_number 0
_exptl_absorpt_coefficient_mu 0.085
_exptl_absorpt_correction_type none
_exptl_crystal_colour Colourless
_exptl_crystal_density_diffrn 1.297
_exptl_crystal_density_method 'not measured'
_exptl_crystal_description Block
_exptl_crystal_F_000 276
_exptl_crystal_size_max 0.30
_exptl_crystal_size_mid 0.25
_exptl_crystal_size_min 0.25
_refine_diff_density_max 0.124
_refine_diff_density_min -0.174
_refine_ls_extinction_method none
_refine_ls_goodness_of_fit_ref 1.026
_refine_ls_hydrogen_treatment constr
_refine_ls_matrix_type full
_refine_ls_number_parameters 181
_refine_ls_number_reflns 2628
_refine_ls_number_restraints 0
_refine_ls_restrained_S_all 1.026
_refine_ls_R_factor_all 0.0458
_refine_ls_R_factor_gt 0.0367
_refine_ls_shift/su_max 0.000
_refine_ls_shift/su_mean 0.000
_refine_ls_structure_factor_coef Fsqd
_refine_ls_weighting_details 'calc w=1/[\s^2^(Fo^2^)+(0.0528P)^2^+0.0828P] where P=(Fo^2^+2Fc^2^)/3'
_refine_ls_weighting_scheme calc
_refine_ls_wR_factor_gt 0.0948
_refine_ls_wR_factor_ref 0.1016
_reflns_number_gt 2162
_reflns_number_total 2628
_reflns_threshold_expression I>2\s(I)
_cod_data_source_file pv2417.cif
_cod_data_source_block I
_cod_database_code 2231254
_cod_database_fobs_code 2231254

loop_
_symmetry_equiv_pos_as_xyz
'x, y, z'
'-x, -y, -z'

loop_
_atom_site_type_symbol
_atom_site_label
_atom_site_fract_x
_atom_site_fract_y
_atom_site_fract_z
_atom_site_U_iso_or_equiv
_atom_site_adp_type
_atom_site_calc_flag
_atom_site_refinement_flags
_atom_site_occupancy
_atom_site_symmetry_multiplicity
C C1 0.26890(18) 0.64113(15) 0.64335(14) 0.0532(3) Uani d . 1 1
H H1 0.3008 0.6132 0.7305 0.064 Uiso calc R 1 1
C C2 0.2241(2) 0.79493(15) 0.57315(15) 0.0595(4) Uani d . 1 1
H H2 0.2270 0.8700 0.6125 0.071 Uiso calc R 1 1
C C3 0.17519(19) 0.83824(15) 0.44570(16) 0.0602(4) Uani d . 1 1
H H3 0.1450 0.9425 0.3981 0.072 Uiso calc R 1 1
C C4 0.1710(2) 0.72668(16) 0.38826(16) 0.0648(4) Uani d . 1 1
H H4 0.1372 0.7556 0.3017 0.078 Uiso calc R 1 1
C C5 0.21649(18) 0.57237(15) 0.45793(15) 0.0570(3) Uani d . 1 1
H H5 0.2129 0.4980 0.4180 0.068 Uiso calc R 1 1
C C6 0.26761(15) 0.52628(13) 0.58692(13) 0.0449(3) Uani d . 1 1
C C7 0.31669(16) 0.36612(13) 0.66887(13) 0.0468(3) Uani d . 1 1
H H7 0.3373 0.3542 0.7574 0.056 Uiso calc R 1 1
C C8 0.33774(15) 0.23310(13) 0.64123(13) 0.0462(3) Uani d . 1 1
C C9 0.31738(18) 0.22202(14) 0.51102(15) 0.0543(3) Uani d . 1 1
C C10 0.38224(15) 0.08068(13) 0.74939(14) 0.0486(3) Uani d . 1 1
H H10A 0.4728 0.0193 0.7021 0.058 Uiso calc R 1 1
H H10B 0.4233 0.0975 0.8227 0.058 Uiso calc R 1 1
C C11 0.23087(14) -0.14432(12) 0.91208(12) 0.0385(3) Uani d . 1 1
C C12 0.37770(16) -0.21887(14) 0.96098(14) 0.0496(3) Uani d . 1 1
H H12 0.4804 -0.1690 0.9277 0.059 Uiso calc R 1 1
C C13 0.37016(19) -0.36785(15) 1.05952(15) 0.0582(4) Uani d . 1 1
H H13 0.4686 -0.4175 1.0935 0.070 Uiso calc R 1 1
C C14 0.2212(2) -0.44558(15) 1.10927(14) 0.0586(4) Uani d . 1 1
H H14 0.2196 -0.5474 1.1741 0.070 Uiso calc R 1 1
C C15 0.07545(17) -0.37049(14) 1.06170(13) 0.0497(3) Uani d . 1 1
H H15 -0.0262 -0.4218 1.0954 0.060 Uiso calc R 1 1
C C16 0.07657(14) -0.21887(13) 0.96393(11) 0.0395(3) Uani d . 1 1
C C17 -0.08123(16) -0.14054(16) 0.91668(14) 0.0534(3) Uani d . 1 1
H H17 -0.0751 -0.0399 0.8497 0.064 Uiso calc R 1 1
N N1 0.3060(2) 0.20353(14) 0.40992(15) 0.0774(4) Uani d . 1 1
O O1 0.22458(10) 0.00245(9) 0.81342(9) 0.0484(2) Uani d . 1 1
O O2 -0.21885(12) -0.19734(13) 0.95850(12) 0.0737(3) Uani d . 1 1

loop_
_atom_site_aniso_label
_atom_site_aniso_U_11
_atom_site_aniso_U_22
_atom_site_aniso_U_33
_atom_site_aniso_U_12
_atom_site_aniso_U_13
_atom_site_aniso_U_23
C1 0.0663(8) 0.0489(7) 0.0454(7) -0.0121(6) -0.0079(6) -0.0176(6)
C2 0.0776(10) 0.0449(7) 0.0588(8) -0.0084(6) -0.0097(7) -0.0244(6)
C3 0.0708(9) 0.0423(7) 0.0632(9) 0.0010(6) -0.0138(7) -0.0173(6)
C4 0.0848(11) 0.0519(8) 0.0624(9) 0.0057(7) -0.0312(8) -0.0195(7)
C5 0.0736(9) 0.0456(7) 0.0589(8) -0.0028(6) -0.0204(7) -0.0230(6)
C6 0.0463(7) 0.0423(6) 0.0428(6) -0.0110(5) -0.0012(5) -0.0145(5)
C7 0.0499(7) 0.0448(6) 0.0421(6) -0.0128(5) -0.0041(5) -0.0117(5)
C8 0.0454(7) 0.0422(6) 0.0461(7) -0.0110(5) -0.0023(5) -0.0124(5)
C9 0.0643(8) 0.0384(6) 0.0577(8) -0.0074(6) -0.0094(6) -0.0158(6)
C10 0.0411(7) 0.0437(6) 0.0548(7) -0.0100(5) -0.0047(5) -0.0119(5)
C11 0.0407(6) 0.0357(5) 0.0382(6) -0.0023(4) -0.0092(5) -0.0121(5)
C12 0.0421(7) 0.0504(7) 0.0583(8) 0.0000(5) -0.0167(6) -0.0189(6)
C13 0.0644(9) 0.0514(7) 0.0619(8) 0.0136(6) -0.0308(7) -0.0193(6)
C14 0.0839(10) 0.0380(6) 0.0495(7) 0.0008(6) -0.0211(7) -0.0087(5)
C15 0.0609(8) 0.0451(6) 0.0419(6) -0.0154(6) -0.0047(6) -0.0139(5)
C16 0.0416(6) 0.0421(6) 0.0358(6) -0.0063(5) -0.0073(5) -0.0145(5)
C17 0.0436(7) 0.0618(8) 0.0535(7) -0.0085(6) -0.0120(6) -0.0159(6)
N1 0.1142(12) 0.0570(7) 0.0704(9) -0.0038(7) -0.0291(8) -0.0284(7)
O1 0.0401(5) 0.0395(4) 0.0557(5) -0.0078(3) -0.0119(4) -0.0026(4)
O2 0.0447(6) 0.1005(8) 0.0789(7) -0.0212(5) -0.0146(5) -0.0272(6)

loop_
_atom_type_symbol
_atom_type_description
_atom_type_scat_dispersion_real
_atom_type_scat_dispersion_imag
_atom_type_scat_source
C C 0.0033 0.0016 'International Tables Vol C Tables 4.2.6.8 and 6.1.1.4'
H H 0.0000 0.0000 'International Tables Vol C Tables 4.2.6.8 and 6.1.1.4'
N N 0.0061 0.0033 'International Tables Vol C Tables 4.2.6.8 and 6.1.1.4'
O O 0.0106 0.0060 'International Tables Vol C Tables 4.2.6.8 and 6.1.1.4'

loop_
_geom_angle_atom_site_label_1
_geom_angle_atom_site_label_2
_geom_angle_atom_site_label_3
_geom_angle
C2 C1 C6 121.36(12)
C2 C1 H1 119.3
C6 C1 H1 119.3
C3 C2 C1 120.28(12)
C3 C2 H2 119.9
C1 C2 H2 119.9
C2 C3 C4 119.54(12)
C2 C3 H3 120.2
C4 C3 H3 120.2
C3 C4 C5 120.40(13)
C3 C4 H4 119.8
C5 C4 H4 119.8
C4 C5 C6 120.90(12)
C4 C5 H5 119.6
C6 C5 H5 119.6
C5 C6 C1 117.51(11)
C5 C6 C7 124.85(11)
C1 C6 C7 117.62(11)
C8 C7 C6 132.27(12)
C8 C7 H7 113.9
C6 C7 H7 113.9
C7 C8 C9 124.29(11)
C7 C8 C10 121.16(11)
C9 C8 C10 114.54(10)
N1 C9 C8 175.55(14)
O1 C10 C8 106.15(9)
O1 C10 H10A 110.5
C8 C10 H10A 110.5
O1 C10 H10B 110.5
C8 C10 H10B 110.5
H10A C10 H10B 108.7
O1 C11 C12 123.92(10)
O1 C11 C16 115.88(9)
C12 C11 C16 120.20(10)
C13 C12 C11 119.10(12)
C13 C12 H12 120.4
C11 C12 H12 120.4
C14 C13 C12 121.87(12)
C14 C13 H13 119.1
C12 C13 H13 119.1
C15 C14 C13 118.78(12)
C15 C14 H14 120.6
C13 C14 H14 120.6
C14 C15 C16 121.20(12)
C14 C15 H15 119.4
C16 C15 H15 119.4
C15 C16 C11 118.81(11)
C15 C16 C17 120.15(11)
C11 C16 C17 121.04(10)
O2 C17 C16 124.38(12)
O2 C17 H17 117.8
C16 C17 H17 117.8
C11 O1 C10 118.29(9)

loop_
_geom_bond_atom_site_label_1
_geom_bond_atom_site_label_2
_geom_bond_distance
C1 C2 1.3719(18)
C1 C6 1.3879(17)
C1 H1 0.9300
C2 C3 1.3656(19)
C2 H2 0.9300
C3 C4 1.3735(19)
C3 H3 0.9300
C4 C5 1.3758(18)
C4 H4 0.9300
C5 C6 1.3865(17)
C5 H5 0.9300
C6 C7 1.4555(17)
C7 C8 1.3351(16)
C7 H7 0.9300
C8 C9 1.4298(19)
C8 C10 1.4950(17)
C9 N1 1.1397(17)
C10 O1 1.4324(13)
C10 H10A 0.9700
C10 H10B 0.9700
C11 O1 1.3631(13)
C11 C12 1.3802(16)
C11 C16 1.3945(15)
C12 C13 1.3743(18)
C12 H12 0.9300
C13 C14 1.374(2)
C13 H13 0.9300
C14 C15 1.3684(19)
C14 H14 0.9300
C15 C16 1.3900(16)
C15 H15 0.9300
C16 C17 1.4575(17)
C17 O2 1.2026(15)
C17 H17 0.9300

loop_
_geom_hbond_atom_site_label_D
_geom_hbond_atom_site_label_H
_geom_hbond_atom_site_label_A
_geom_hbond_site_symmetry_A
_geom_hbond_distance_DH
_geom_hbond_distance_HA
_geom_hbond_distance_DA
_geom_hbond_angle_DHA
C12 H12 O2 1_655 0.93 2.48 3.2675(17) 143

loop_
_geom_torsion_atom_site_label_1
_geom_torsion_atom_site_label_2
_geom_torsion_atom_site_label_3
_geom_torsion_atom_site_label_4
_geom_torsion
C6 C1 C2 C3 0.6(2)
C1 C2 C3 C4 0.1(2)
C2 C3 C4 C5 -0.3(2)
C3 C4 C5 C6 -0.1(2)
C4 C5 C6 C1 0.8(2)
C4 C5 C6 C7 179.50(13)
C2 C1 C6 C5 -1.04(19)
C2 C1 C6 C7 -179.87(11)
C5 C6 C7 C8 5.5(2)
C1 C6 C7 C8 -175.73(13)
C6 C7 C8 C9 1.5(2)
C6 C7 C8 C10 -177.29(12)
C7 C8 C10 O1 104.09(13)
C9 C8 C10 O1 -74.78(13)
O1 C11 C12 C13 -179.25(11)
C16 C11 C12 C13 0.92(18)
C11 C12 C13 C14 0.9(2)
C12 C13 C14 C15 -1.7(2)
C13 C14 C15 C16 0.54(19)
C14 C15 C16 C11 1.25(17)
C14 C15 C16 C17 -179.03(11)
O1 C11 C16 C15 178.18(10)
C12 C11 C16 C15 -1.98(16)
O1 C11 C16 C17 -1.54(16)
C12 C11 C16 C17 178.30(11)
C15 C16 C17 O2 1.27(19)
C11 C16 C17 O2 -179.01(12)
C12 C11 O1 C10 4.17(16)
C16 C11 O1 C10 -175.99(9)
C8 C10 O1 C11 176.89(9)

loop_
_cod_related_entry_id
_cod_related_entry_database
_cod_related_entry_code
1 ChemSpider 30656870
